data_2240383
loop_
_publ_author_name
'Howlader, M. B. H.'
'Begum, M. S.'
'Sheikh, M. C.'
'Miyatake, R.'
'Zangrando, E.'

_publ_section_title
;
 Crystal structure of bis[<i>S</i>-hexyl
 3-(4-methylbenzylidene)dithiocarbazato-\k^2^<i>N</i>^3^,<i>S</i>]nickel(II)
;
_journal_issue 2
_journal_name_full 'Acta Crystallographica Section E'
_journal_page_first m26
_journal_page_last m27
_journal_paper_doi 10.1107/S2056989015000328
_journal_volume 71
_journal_year 2015
_chemical_formula_iupac '[Ni (C15 H21 N2 S2)2]'
_chemical_formula_moiety 'C30 H42 N4 Ni S4'
_chemical_formula_sum 'C30 H42 N4 Ni S4'
_chemical_formula_weight 645.62
_chemical_name_systematic
;
Bis[<i>S</i>-hexyl
3-(4-methylbenzylidene)dithiocarbazato-\k^2^<i>N</i>^3^,<i>S</i>]nickel(II)
;
_space_group_IT_number 2
_symmetry_cell_setting triclinic
_symmetry_space_group_name_Hall '-P 1'
_symmetry_space_group_name_H-M 'P -1'
_atom_sites_solution_hydrogens geom
_atom_sites_solution_primary direct
_atom_sites_solution_secondary difmap
_cell_angle_alpha 86.522(3)
_cell_angle_beta 84.850(3)
_cell_angle_gamma 79.057(3)
_cell_formula_units_Z 1
_cell_length_a 4.6738(3)
_cell_length_b 10.5132(5)
_cell_length_c 16.4789(8)
_cell_measurement_reflns_used 5923
_cell_measurement_temperature 173
_cell_measurement_theta_max 68.18
_cell_measurement_theta_min 4.29
_cell_volume 791.00(7)
_computing_cell_refinement
;
RAPID-AUTO (Rigaku, 2001)
;
_computing_data_collection
;
RAPID-AUTO (Rigaku, 2001)
;
_computing_data_reduction
;
RAPID-AUTO (Rigaku, 2001)
;
_computing_molecular_graphics
;
CrystalStructure (Rigaku, 2010)
;
_computing_publication_material
;
CrystalStructure (Rigaku, 2010)
;
_computing_structure_refinement
;
SHELXL97 (Sheldrick, 2008)
;
_computing_structure_solution
;
SIR92 (Altomare <i>et al.</i>,  1994)
;
_diffrn_ambient_temperature 173
_diffrn_detector_area_resol_mean 10.000
_diffrn_measured_fraction_theta_full 0.980
_diffrn_measured_fraction_theta_max 0.979
_diffrn_measurement_device_type 'Rigaku R-AXIS RAPID'
_diffrn_measurement_method \w
_diffrn_radiation_type 'Cu K\a'
_diffrn_radiation_wavelength 1.54187
_diffrn_reflns_av_R_equivalents 0.0744
_diffrn_reflns_limit_h_max 5
_diffrn_reflns_limit_h_min -5
_diffrn_reflns_limit_k_max 12
_diffrn_reflns_limit_k_min -12
_diffrn_reflns_limit_l_max 19
_diffrn_reflns_limit_l_min -19
_diffrn_reflns_number 9100
_diffrn_reflns_theta_full 68.23
_diffrn_reflns_theta_max 68.22
_diffrn_standards_number 0
_exptl_absorpt_coefficient_mu 3.547
_exptl_absorpt_correction_T_max 0.932
_exptl_absorpt_correction_T_min 0.615
_exptl_absorpt_correction_type multi-scan
_exptl_absorpt_process_details
;
(ABSCOR; Rigaku, 1995)
;
_exptl_crystal_colour brown
_exptl_crystal_density_diffrn 1.355
_exptl_crystal_density_method 'not measured'
_exptl_crystal_description platelet
_exptl_crystal_F_000 342.00
_exptl_crystal_size_max 0.370
_exptl_crystal_size_mid 0.080
_exptl_crystal_size_min 0.020
_refine_diff_density_max 0.982
_refine_diff_density_min -0.351
_refine_ls_extinction_method none
_refine_ls_goodness_of_fit_ref 1.085
_refine_ls_hydrogen_treatment constr
_refine_ls_number_parameters 180
_refine_ls_number_reflns 2834
_refine_ls_number_restraints 0
_refine_ls_R_factor_all 0.0898
_refine_ls_R_factor_gt 0.0708
_refine_ls_shift/su_max 0.000
_refine_ls_structure_factor_coef Fsqd
_refine_ls_weighting_details 'w=1/[\s^2^(Fo^2^)+(0.1314P)^2^] where P=(Fo^2^+2Fc^2^)/3'
_refine_ls_weighting_scheme calc
_refine_ls_wR_factor_gt 0.2006
_refine_ls_wR_factor_ref 0.2181
_reflns_number_gt 2029
_reflns_number_total 2834
_reflns_threshold_expression F^2^>2\s(F^2^)
_cod_data_source_file ds2244sup1.cf
_cod_data_source_block I
_cod_database_code 2240383
_cod_database_fobs_code 2240383

loop_
_symmetry_equiv_pos_site_id
_symmetry_equiv_pos_as_xyz
1 +X,+Y,+Z
2 -X,-Y,-Z

loop_
_atom_site_type_symbol
_atom_site_label
_atom_site_fract_x
_atom_site_fract_y
_atom_site_fract_z
_atom_site_U_iso_or_equiv
_atom_site_adp_type
_atom_site_calc_flag
_atom_site_occupancy
Ni Ni 1.0000 1.0000 1.0000 0.0372(4) Uani d 1
S S1 1.1112(3) 0.83443(10) 0.92242(6) 0.0516(4) Uani d 1
S S2 1.4585(2) 0.80909(9) 0.76635(6) 0.0479(4) Uani d 1
N N1 0.7454(7) 0.9180(3) 1.07644(18) 0.0365(8) Uani d 1
N N2 1.3765(7) 1.0201(3) 0.85050(18) 0.0405(8) Uani d 1
C C1 -0.0675(10) 0.4837(4) 1.2473(3) 0.0514(11) Uani d 1
H H1A -0.0056 0.4630 1.3025 0.077 Uiso calc 1
H H1B -0.0491 0.4035 1.2184 0.077 Uiso calc 1
H H1C -0.2717 0.5288 1.2503 0.077 Uiso calc 1
C C2 0.1222(9) 0.5695(4) 1.2022(2) 0.0420(10) Uani d 1
C C3 0.1476(9) 0.6854(4) 1.2321(3) 0.0489(11) Uani d 1
H H3 0.0431 0.7105 1.2825 0.059 Uiso calc 1
C C4 0.3184(9) 0.7676(4) 1.1923(2) 0.0455(10) Uani d 1
H H4 0.3281 0.8471 1.2154 0.055 Uiso calc 1
C C5 0.4769(8) 0.7344(4) 1.1181(2) 0.0390(9) Uani d 1
C C6 0.4513(10) 0.6168(4) 1.0883(3) 0.0522(12) Uani d 1
H H6 0.5555 0.5913 1.0380 0.063 Uiso calc 1
C C7 0.2807(10) 0.5349(4) 1.1288(2) 0.0511(11) Uani d 1
H H7 0.2718 0.4547 1.1063 0.061 Uiso calc 1
C C8 0.6638(9) 0.8089(4) 1.0680(2) 0.0418(10) Uani d 1
H H8 0.7429 0.7691 1.0186 0.050 Uiso calc 1
C C9 1.3189(8) 0.9071(4) 0.8487(2) 0.0370(9) Uani d 1
C C10 1.6632(9) 0.9110(4) 0.7013(3) 0.0469(11) Uani d 1
H H10A 1.7787 0.9530 0.7355 0.056 Uiso calc 1
H H10B 1.8022 0.8559 0.6632 0.056 Uiso calc 1
C C11 1.4718(9) 1.0153(4) 0.6522(2) 0.0463(10) Uani d 1
H H11A 1.3404 1.0736 0.6903 0.056 Uiso calc 1
H H11B 1.3482 0.9738 0.6203 0.056 Uiso calc 1
C C12 1.6461(9) 1.0959(4) 0.5943(2) 0.0467(10) Uani d 1
H H12A 1.7684 1.1383 0.6262 0.056 Uiso calc 1
H H12B 1.7784 1.0378 0.5563 0.056 Uiso calc 1
C C13 1.4508(9) 1.1991(4) 0.5453(2) 0.0488(11) Uani d 1
H H13A 1.3236 1.1563 0.5154 0.059 Uiso calc 1
H H13B 1.3227 1.2580 0.5837 0.059 Uiso calc 1
C C14 1.6143(10) 1.2790(4) 0.4849(3) 0.0545(12) Uani d 1
H H14A 1.7445 1.2204 0.4468 0.065 Uiso calc 1
H H14B 1.7386 1.3235 0.5147 0.065 Uiso calc 1
C C15 1.4131(11) 1.3796(5) 0.4361(3) 0.0670(14) Uani d 1
H H15A 1.3058 1.3358 0.4015 0.100 Uiso calc 1
H H15B 1.5293 1.4337 0.4019 0.100 Uiso calc 1
H H15C 1.2742 1.4342 0.4735 0.100 Uiso calc 1

loop_
_atom_site_aniso_label
_atom_site_aniso_U_11
_atom_site_aniso_U_22
_atom_site_aniso_U_33
_atom_site_aniso_U_12
_atom_site_aniso_U_13
_atom_site_aniso_U_23
Ni 0.0441(7) 0.0337(6) 0.0351(5) -0.0150(4) 0.0033(4) 0.0027(4)
S1 0.0706(9) 0.0392(6) 0.0472(6) -0.0254(6) 0.0172(6) -0.0036(5)
S2 0.0571(8) 0.0331(6) 0.0520(6) -0.0121(5) 0.0142(5) -0.0052(4)
N1 0.044(2) 0.0325(16) 0.0337(16) -0.0097(15) 0.0010(14) -0.0006(13)
N2 0.045(2) 0.0378(18) 0.0370(17) -0.0105(16) 0.0085(15) 0.0032(14)
C1 0.047(3) 0.047(2) 0.061(3) -0.016(2) -0.001(2) 0.013(2)
C2 0.034(2) 0.042(2) 0.050(2) -0.0104(18) -0.0010(18) 0.0111(18)
C3 0.051(3) 0.044(2) 0.051(2) -0.013(2) 0.016(2) -0.0023(19)
C4 0.053(3) 0.034(2) 0.049(2) -0.015(2) 0.012(2) -0.0064(17)
C5 0.040(2) 0.039(2) 0.038(2) -0.0142(18) 0.0024(18) 0.0049(16)
C6 0.071(3) 0.045(2) 0.044(2) -0.027(2) 0.013(2) -0.0083(19)
C7 0.068(3) 0.043(2) 0.048(2) -0.027(2) 0.004(2) -0.0037(18)
C8 0.050(3) 0.044(2) 0.0337(19) -0.017(2) 0.0048(18) -0.0028(16)
C9 0.036(2) 0.037(2) 0.036(2) -0.0065(18) 0.0024(17) 0.0012(16)
C10 0.049(3) 0.039(2) 0.050(2) -0.010(2) 0.016(2) -0.0037(18)
C11 0.050(3) 0.044(2) 0.045(2) -0.014(2) 0.007(2) -0.0020(18)
C12 0.048(3) 0.043(2) 0.049(2) -0.016(2) 0.009(2) -0.0037(18)
C13 0.051(3) 0.050(2) 0.047(2) -0.017(2) 0.007(2) -0.0016(19)
C14 0.061(3) 0.047(2) 0.056(3) -0.019(2) 0.011(2) -0.001(2)
C15 0.079(4) 0.061(3) 0.063(3) -0.026(3) 0.001(3) 0.007(2)

loop_
_atom_type_symbol
_atom_type_description
_atom_type_scat_dispersion_real
_atom_type_scat_dispersion_imag
_atom_type_scat_source
C C 0.0181 0.0091
;
International Tables for Crystallography
(1992, Vol. C, Tables 4.2.6.8 and 6.1.1.4)
;
H H 0.0000 0.0000
;
International Tables for Crystallography
(1992, Vol. C, Table 6.1.1.4)
;
N N 0.0311 0.0180
;
International Tables for Crystallography
(1992, Vol. C, Tables 4.2.6.8 and 6.1.1.4)
;
Ni Ni -3.0029 0.5091
;
International Tables for Crystallography
(1992, Vol. C, Tables 4.2.6.8 and 6.1.1.4)
;
S S 0.3331 0.5567
;
International Tables for Crystallography
(1992, Vol. C, Tables 4.2.6.8 and 6.1.1.4)
;

loop_
_geom_angle_atom_site_label_1
_geom_angle_atom_site_label_2
_geom_angle_atom_site_label_3
_geom_angle_site_symmetry_1
_geom_angle_site_symmetry_3
_geom_angle
_geom_angle_publ_flag
N1 Ni N1 . 2_777 180.00(14) yes
N1 Ni S1 . . 93.96(9) yes
N1 Ni S1 2_777 . 86.04(9) yes
N1 Ni S1 . 2_777 86.04(9) yes
N1 Ni S1 2_777 2_777 93.96(9) yes
S1 Ni S1 . 2_777 180.0 yes
C9 S1 Ni . . 95.86(13) yes
C9 S2 C10 . . 103.09(19) yes
C8 N1 N2 . 2_777 113.8(3) yes
C8 N1 Ni . . 126.3(3) yes
N2 N1 Ni 2_777 . 119.9(2) yes
C9 N2 N1 . 2_777 111.9(3) yes
C2 C1 H1A . . 109.5 no
C2 C1 H1B . . 109.5 no
H1A C1 H1B . . 109.5 no
C2 C1 H1C . . 109.5 no
H1A C1 H1C . . 109.5 no
H1B C1 H1C . . 109.5 no
C3 C2 C7 . . 117.1(4) yes
C3 C2 C1 . . 121.3(4) yes
C7 C2 C1 . . 121.7(4) yes
C2 C3 C4 . . 123.0(4) yes
C2 C3 H3 . . 118.5 no
C4 C3 H3 . . 118.5 no
C3 C4 C5 . . 120.4(4) yes
C3 C4 H4 . . 119.8 no
C5 C4 H4 . . 119.8 no
C6 C5 C4 . . 116.3(3) yes
C6 C5 C8 . . 116.0(3) yes
C4 C5 C8 . . 127.8(4) yes
C7 C6 C5 . . 122.9(4) yes
C7 C6 H6 . . 118.6 no
C5 C6 H6 . . 118.6 no
C6 C7 C2 . . 120.3(4) yes
C6 C7 H7 . . 119.9 no
C2 C7 H7 . . 119.9 no
N1 C8 C5 . . 133.6(4) yes
N1 C8 H8 . . 113.2 no
C5 C8 H8 . . 113.2 no
N2 C9 S1 . . 125.9(3) yes
N2 C9 S2 . . 120.3(3) yes
S1 C9 S2 . . 113.9(2) yes
C11 C10 S2 . . 113.5(3) yes
C11 C10 H10A . . 108.9 no
S2 C10 H10A . . 108.9 no
C11 C10 H10B . . 108.9 no
S2 C10 H10B . . 108.9 no
H10A C10 H10B . . 107.7 no
C10 C11 C12 . . 113.2(3) yes
C10 C11 H11A . . 108.9 no
C12 C11 H11A . . 108.9 no
C10 C11 H11B . . 108.9 no
C12 C11 H11B . . 108.9 no
H11A C11 H11B . . 107.8 no
C13 C12 C11 . . 112.4(3) yes
C13 C12 H12A . . 109.1 no
C11 C12 H12A . . 109.1 no
C13 C12 H12B . . 109.1 no
C11 C12 H12B . . 109.1 no
H12A C12 H12B . . 107.9 no
C14 C13 C12 . . 114.4(4) yes
C14 C13 H13A . . 108.7 no
C12 C13 H13A . . 108.7 no
C14 C13 H13B . . 108.7 no
C12 C13 H13B . . 108.7 no
H13A C13 H13B . . 107.6 no
C13 C14 C15 . . 113.0(4) yes
C13 C14 H14A . . 109.0 no
C15 C14 H14A . . 109.0 no
C13 C14 H14B . . 109.0 no
C15 C14 H14B . . 109.0 no
H14A C14 H14B . . 107.8 no
C14 C15 H15A . . 109.5 no
C14 C15 H15B . . 109.5 no
H15A C15 H15B . . 109.5 no
C14 C15 H15C . . 109.5 no
H15A C15 H15C . . 109.5 no
H15B C15 H15C . . 109.5 no

loop_
_geom_bond_atom_site_label_1
_geom_bond_atom_site_label_2
_geom_bond_site_symmetry_2
_geom_bond_distance
_geom_bond_publ_flag
Ni N1 . 1.933(3) yes
Ni N1 2_777 1.933(3) yes
Ni S1 . 2.1775(10) yes
Ni S1 2_777 2.1775(10) yes
S1 C9 . 1.720(4) yes
S2 C9 . 1.757(4) yes
S2 C10 . 1.811(4) yes
N1 C8 . 1.294(5) yes
N1 N2 2_777 1.425(4) yes
N2 C9 . 1.269(5) yes
N2 N1 2_777 1.425(4) yes
C1 C2 . 1.501(5) yes
C1 H1A . 0.9800 no
C1 H1B . 0.9800 no
C1 H1C . 0.9800 no
C2 C3 . 1.371(6) yes
C2 C7 . 1.391(6) yes
C3 C4 . 1.383(5) yes
C3 H3 . 0.9500 no
C4 C5 . 1.399(5) yes
C4 H4 . 0.9500 no
C5 C6 . 1.387(5) yes
C5 C8 . 1.452(5) yes
C6 C7 . 1.385(5) yes
C6 H6 . 0.9500 no
C7 H7 . 0.9500 no
C8 H8 . 0.9500 no
C10 C11 . 1.519(5) yes
C10 H10A . 0.9900 no
C10 H10B . 0.9900 no
C11 C12 . 1.521(5) yes
C11 H11A . 0.9900 no
C11 H11B . 0.9900 no
C12 C13 . 1.521(6) yes
C12 H12A . 0.9900 no
C12 H12B . 0.9900 no
C13 C14 . 1.513(5) yes
C13 H13A . 0.9900 no
C13 H13B . 0.9900 no
C14 C15 . 1.517(6) yes
C14 H14A . 0.9900 no
C14 H14B . 0.9900 no
C15 H15A . 0.9800 no
C15 H15B . 0.9800 no
C15 H15C . 0.9800 no

loop_
_geom_torsion_atom_site_label_1
_geom_torsion_atom_site_label_2
_geom_torsion_atom_site_label_3
_geom_torsion_atom_site_label_4
_geom_torsion_site_symmetry_1
_geom_torsion
_geom_torsion_publ_flag
C7 C2 C3 C4 . 0.8(6) no
C1 C2 C3 C4 . -179.6(4) no
C2 C3 C4 C5 . -0.2(7) no
C3 C4 C5 C6 . 0.0(6) no
C3 C4 C5 C8 . 179.5(4) no
C4 C5 C6 C7 . -0.2(7) no
C8 C5 C6 C7 . -179.8(4) no
C5 C6 C7 C2 . 0.8(7) no
C3 C2 C7 C6 . -1.0(6) no
C1 C2 C7 C6 . 179.3(4) no
N2 N1 C8 C5 2_777 -1.2(7) no
Ni N1 C8 C5 . -179.8(3) no
C6 C5 C8 N1 . -177.7(4) no
C4 C5 C8 N1 . 2.7(8) no
N1 N2 C9 S1 2_777 1.8(5) no
N1 N2 C9 S2 2_777 -177.5(2) no
Ni S1 C9 N2 . 2.5(4) no
Ni S1 C9 S2 . -178.24(18) no
C10 S2 C9 N2 . -0.4(4) no
C10 S2 C9 S1 . -179.8(2) no
C9 S2 C10 C11 . -77.3(3) no
S2 C10 C11 C12 . -176.9(3) no
C10 C11 C12 C13 . 179.6(3) no
C11 C12 C13 C14 . -178.2(3) no
C12 C13 C14 C15 . 179.1(4) no
